data_7706548
loop_
_publ_author_name
'Stegner, Philipp C.'
'Eyselein, Jonathan'
'Ballmann, Gerd M.'
'Langer, Jens'
'Schmidt, Jochen'
'Harder, Sjoerd'

_publ_section_title
;
 Calcium catalyzed enantioselective intramolecular alkene hydroamination
 with chiral <i>C</i><sub>2</sub>-symmetric bis-amide ligands.
;
_journal_issue 9
_journal_name_full 'Dalton transactions (Cambridge, England : 2003)'
_journal_page_first 3178
_journal_page_last 3185
_journal_paper_doi 10.1039/d1dt00173f
_journal_volume 50
_journal_year 2021
_chemical_absolute_configuration rmad
_chemical_formula_moiety 'C46 H43.516 Ca N4 O2, C4 H10 O'
_chemical_formula_sum 'C50 H53.52 Ca N4 O3'
_chemical_formula_weight 798.57
_space_group_crystal_system orthorhombic
_space_group_IT_number 19
_space_group_name_Hall 'P 2ac 2ab'
_space_group_name_H-M_alt 'P 21 21 21'
_atom_sites_solution_hydrogens geom
_atom_sites_solution_primary dual
_audit_creation_date 2020-12-15
_audit_creation_method
;
Olex2 1.3
(compiled 2020.11.12 svn.r5f609507 for OlexSys, GUI svn.r6226)
;
_audit_update_record
;
2021-01-15 deposited with the CCDC.	2021-02-02 downloaded from the CCDC.
;
_cell_angle_alpha 90
_cell_angle_beta 90
_cell_angle_gamma 90
_cell_formula_units_Z 4
_cell_length_a 11.26267(11)
_cell_length_b 11.38212(12)
_cell_length_c 32.9097(3)
_cell_measurement_reflns_used 19690
_cell_measurement_temperature 100.0(1)
_cell_measurement_theta_max 73.5110
_cell_measurement_theta_min 4.0620
_cell_volume 4218.80(7)
_computing_cell_refinement 'CrysAlisPro 1.171.40.67a (Rigaku OD, 2019)'
_computing_data_collection 'CrysAlisPro 1.171.40.67a (Rigaku OD, 2019)'
_computing_data_reduction 'CrysAlisPro 1.171.40.67a (Rigaku OD, 2019)'
_computing_molecular_graphics 'Olex2 1.3 (Dolomanov et al., 2009)'
_computing_publication_material 'Olex2 1.3 (Dolomanov et al., 2009)'
_computing_structure_refinement 'SHELXL 2016/6 (Sheldrick, 2015)'
_computing_structure_solution 'SHELXT 2014/5 (Sheldrick, 2014)'
_diffrn_ambient_environment N~2~
_diffrn_ambient_temperature 100.0(1)
_diffrn_detector 'CCD plate'
_diffrn_detector_area_resol_mean 5.2903
_diffrn_detector_type AtlasS2
_diffrn_measured_fraction_theta_full 1.000
_diffrn_measured_fraction_theta_max 0.992
_diffrn_measurement_details
;
List of Runs (angles in degrees, time in seconds):

  # Type    Start    End  Width  t~exp~   \w     \q     \k     \f   Frames
#--------------------------------------------------------------------------
  1  \w    -82.00  39.00   1.00    5.00    --  -40.90  19.00-150.00  121
  2  \w    -65.00  33.00   1.00    5.00    --  -40.90  38.00  30.00   98
  3  \w     16.00 115.00   1.00    5.00    --   40.90  38.00 120.00   99
  4  \w     23.00  97.00   1.00    5.00    --   40.90-125.00-180.00   74
  5  \w     23.00  97.00   1.00    5.00    --   40.90-125.00 -60.00   74
  6  \w     34.00 132.00   1.00   20.00    --  106.54 -45.00 -60.00   98
  7  \w     24.00 109.00   1.00   20.00    --  106.54 -94.00 -30.00   85
  8  \w     30.00 139.00   1.00   20.00    --  106.54 -77.00  60.00  109
  9  \w     33.00 122.00   1.00   20.00    --  106.54-125.00 -90.00   89
 10  \w     81.00 178.00   1.00   20.00    --  106.54  45.00   0.00   97
 11  \w     81.00 178.00   1.00   20.00    --  106.54  45.00  30.00   97
 12  \w     81.00 178.00   1.00   20.00    --  106.54  45.00 150.00   97
 13  \w     78.00 178.00   1.00   20.00    --  106.54  30.00  90.00  100
 14  \w     94.00 178.00   1.00   20.00    --  106.54 125.00  30.00   84
 15  \w   -114.00 -13.00   1.00    5.00    --  -40.90 -57.00-120.00  101
 16  \w   -117.00 -42.00   1.00    5.00    --  -40.90 -77.00  60.00   75
 17  \w      8.00 117.00   1.00    5.00    --   40.90  77.00-180.00  109
 18  \w      8.00 117.00   1.00    5.00    --   40.90  77.00   0.00  109
;
_diffrn_measurement_device 'four-circle diffractometer'
_diffrn_measurement_device_type 'SuperNova, Dual, Cu at home/near, AtlasS2'
_diffrn_measurement_method '\w scans'
_diffrn_orient_matrix_type 'CrysAlisPro convention (1999,Acta A55,543-557)'
_diffrn_orient_matrix_UB_11 -0.0184354000
_diffrn_orient_matrix_UB_12 -0.1334668000
_diffrn_orient_matrix_UB_13 0.0044537000
_diffrn_orient_matrix_UB_21 0.0498069000
_diffrn_orient_matrix_UB_22 0.0055032000
_diffrn_orient_matrix_UB_23 0.0435685000
_diffrn_orient_matrix_UB_31 -0.1260422000
_diffrn_orient_matrix_UB_32 0.0216629000
_diffrn_orient_matrix_UB_33 0.0165653000
_diffrn_radiation_monochromator mirror
_diffrn_radiation_probe x-ray
_diffrn_radiation_type 'Cu K\a'
_diffrn_radiation_wavelength 1.54184
_diffrn_reflns_av_R_equivalents 0.0341
_diffrn_reflns_av_unetI/netI 0.0264
_diffrn_reflns_Laue_measured_fraction_full 1.000
_diffrn_reflns_Laue_measured_fraction_max 0.992
_diffrn_reflns_limit_h_max 12
_diffrn_reflns_limit_h_min -13
_diffrn_reflns_limit_k_max 13
_diffrn_reflns_limit_k_min -13
_diffrn_reflns_limit_l_max 39
_diffrn_reflns_limit_l_min -40
_diffrn_reflns_number 40928
_diffrn_reflns_point_group_measured_fraction_full 1.000
_diffrn_reflns_point_group_measured_fraction_max 0.985
_diffrn_reflns_theta_full 67.684
_diffrn_reflns_theta_max 73.617
_diffrn_reflns_theta_min 4.110
_diffrn_source 'micro-focus sealed X-ray tube'
_diffrn_source_type 'SuperNova (Cu) X-ray Source'
_exptl_absorpt_coefficient_mu 1.653
_exptl_absorpt_correction_T_max 1.000
_exptl_absorpt_correction_T_min 0.483
_exptl_absorpt_correction_type gaussian
_exptl_absorpt_process_details
;
CrysAlisPro 1.171.40.67a (Rigaku Oxford Diffraction, 2019)
Numerical absorption correction based on gaussian integration over
			a multifaceted crystal model
Empirical absorption correction using spherical harmonics,
 implemented in SCALE3 ABSPACK scaling algorithm.
;
_exptl_crystal_colour 'clear red'
_exptl_crystal_colour_lustre clear
_exptl_crystal_colour_primary red
_exptl_crystal_density_diffrn 1.257
_exptl_crystal_description needle
_exptl_crystal_F_000 1702
_exptl_crystal_size_max 0.341
_exptl_crystal_size_mid 0.084
_exptl_crystal_size_min 0.07
_refine_diff_density_max 0.243
_refine_diff_density_min -0.357
_refine_diff_density_rms 0.038
_refine_ls_abs_structure_details
;
 Flack x determined using 3278 quotients [(I+)-(I-)]/[(I+)+(I-)]
 (Parsons, Flack and Wagner, Acta Cryst. B69 (2013) 249-259).
;
_refine_ls_abs_structure_Flack 0.003(3)
_refine_ls_extinction_method none
_refine_ls_goodness_of_fit_ref 1.059
_refine_ls_hydrogen_treatment constr
_refine_ls_matrix_type full
_refine_ls_number_parameters 575
_refine_ls_number_reflns 8387
_refine_ls_number_restraints 270
_refine_ls_restrained_S_all 1.048
_refine_ls_R_factor_all 0.0367
_refine_ls_R_factor_gt 0.0349
_refine_ls_shift/su_max 0.001
_refine_ls_shift/su_mean 0.000
_refine_ls_structure_factor_coef Fsqd
_refine_ls_weighting_details 'w=1/[\s^2^(Fo^2^)+(0.0258P)^2^+1.9598P] where P=(Fo^2^+2Fc^2^)/3'
_refine_ls_weighting_scheme calc
_refine_ls_wR_factor_gt 0.0783
_refine_ls_wR_factor_ref 0.0792
_reflns_Friedel_coverage 0.771
_reflns_Friedel_fraction_full 1.000
_reflns_Friedel_fraction_max 0.975
_reflns_number_gt 8048
_reflns_number_total 8387
_reflns_threshold_expression 'I > 2\s(I)'
_cod_data_source_file d1dt00173f2.cif
_cod_data_source_block hasj171016a
_cod_depositor_comments 'Adding full bibliography for 7706544--7706549.cif.'
_cod_original_cell_volume 4218.79(7)
_cod_database_code 7706548
_shelx_shelxl_version_number 2016/6
_chemical_oxdiff_formula C50H53.5CaN4O3
_shelx_space_group_comment
;
The symmetry employed for this shelxl refinement is uniquely defined
by the following loop, which should always be used as a source of
symmetry information in preference to the above space-group names.
They are only intended as comments.
;
_shelx_estimated_absorpt_t_max 0.893
_shelx_estimated_absorpt_t_min 0.603
_reflns_odcompleteness_completeness 99.95
_reflns_odcompleteness_iscentric 1
_reflns_odcompleteness_theta 67.96
_olex2_refinement_description
;
1. Fixed Uiso
 At 1.2 times of:
  All C(H) groups, All C(H,H) groups
 At 1.5 times of:
  All C(H,H,H) groups
2. Uiso/Uaniso restraints and constraints
O4 \\sim O2 \\sim C51 \\sim C45 \\sim C54 \\sim C46 \\sim C53 \\sim C52 \\sim
C44 \\sim C43: within 4A with sigma of 0.02 and sigma for terminal atoms of
0.04 within 4A
3. Others
 Sof(C53)=Sof(H53a)=Sof(H53b)=Sof(C52)=Sof(H52a)=Sof(H52b)=Sof(O4)=Sof(C54)=
 Sof(H54a)=Sof(H54b)=Sof(C51)=Sof(H51a)=Sof(H51b)=1-FVAR(1)
 Sof(O2)=Sof(C43)=Sof(H43a)=Sof(H43b)=Sof(C45)=Sof(H45a)=Sof(H45b)=Sof(C44)=
 Sof(H44a)=Sof(H44b)=Sof(H44c)=Sof(C46)=Sof(H46a)=Sof(H46b)=Sof(H46c)=FVAR(1)
4.a Secondary CH2 refined with riding coordinates:
 C41(H41a,H41b), C47(H47a,H47b), C49(H49a,H49b), C39(H39a,H39b), C43(H43a,
 H43b), C45(H45a,H45b), C53(H53a,H53b), C52(H52a,H52b), C54(H54a,H54b),
 C51(H51a,H51b)
4.b Aromatic/amide H refined with riding coordinates:
 C36(H36), C3(H3), C13(H13), C38(H38), C16(H16), C2(H2), C37(H37), C19(H19),
 C18(H18), C31(H31), C29(H29), C22(H22), C33(H33), C15(H15), C27(H27), C28(H28),
  C23(H23), C7(H7), C32(H32), C14(H14), C8(H8), C5(H5), C24(H24), C6(H6)
4.c Idealised Me refined as rotating group:
 C50(H50a,H50b,H50c), C48(H48a,H48b,H48c), C42(H42a,H42b,H42c), C40(H40a,H40b,
 H40c), C44(H44a,H44b,H44c), C46(H46a,H46b,H46c)
;
_olex2_date_sample_data_collection 2017-10-16
_olex2_submission_special_instructions 'No special instructions were received'
_oxdiff_exptl_absorpt_empirical_details
;
Empirical correction (ABSPACK) includes:
- Absorption correction using spherical harmonics
- Frame scaling
;
_oxdiff_exptl_absorpt_empirical_full_max 1.248
_oxdiff_exptl_absorpt_empirical_full_min 0.812

loop_
_space_group_symop_operation_xyz
'x, y, z'
'-x+1/2, -y, z+1/2'
'-x, y+1/2, -z+1/2'
'x+1/2, -y+1/2, -z'

loop_
_atom_site_label
_atom_site_type_symbol
_atom_site_fract_x
_atom_site_fract_y
_atom_site_fract_z
_atom_site_U_iso_or_equiv
_atom_site_adp_type
_atom_site_occupancy
_atom_site_site_symmetry_order
_atom_site_calc_flag
_atom_site_refinement_flags_posn
_atom_site_refinement_flags_adp
_atom_site_refinement_flags_occupancy
_atom_site_disorder_assembly
_atom_site_disorder_group
Ca1 Ca 0.48884(4) 0.39011(4) 0.63817(2) 0.02190(11) Uani 1 1 d . . . . .
O1 O 0.63255(16) 0.39031(18) 0.58307(6) 0.0276(4) Uani 1 1 d . . . . .
O3 O 0.70414(17) 0.09058(18) 0.51085(6) 0.0297(4) Uani 1 1 d . . . . .
N1 N 0.44036(18) 0.58877(18) 0.62777(6) 0.0215(4) Uani 1 1 d . . . . .
N2 N 0.6322(2) 0.52760(19) 0.67244(7) 0.0248(5) Uani 1 1 d . . . . .
O2 O 0.5237(4) 0.2586(4) 0.69394(13) 0.0290(9) Uani 0.758(6) 1 d . U P A 1
N4 N 0.41228(19) 0.21477(18) 0.59907(6) 0.0224(4) Uani 1 1 d . . . . .
N3 N 0.2825(2) 0.36171(18) 0.64538(7) 0.0244(5) Uani 1 1 d . . . . .
C10 C 0.2268(2) 0.5958(2) 0.62045(8) 0.0203(5) Uani 1 1 d . . . . .
C36 C 0.3216(3) 0.0031(2) 0.56916(8) 0.0261(6) Uani 1 1 d . . . . .
H36 H 0.291931 -0.069555 0.559193 0.031 Uiso 1 1 calc R U . . .
C21 C 0.5229(2) 0.6730(2) 0.63451(7) 0.0210(5) Uani 1 1 d . . . . .
C20 C 0.2287(2) 0.4377(2) 0.67338(8) 0.0226(5) Uani 1 1 d . . . . .
C34 C 0.2522(2) 0.0708(2) 0.59625(8) 0.0240(5) Uani 1 1 d . . . . .
C3 C 0.2516(3) 0.6781(2) 0.54040(8) 0.0272(6) Uani 1 1 d . . . . .
H3 H 0.261403 0.704882 0.513271 0.033 Uiso 1 1 calc R U . . .
C17 C 0.1467(2) 0.5975(2) 0.73346(8) 0.0233(5) Uani 1 1 d . . . . .
C35 C 0.3003(2) 0.1787(2) 0.61014(8) 0.0215(5) Uani 1 1 d . . . . .
C12 C 0.1701(2) 0.6365(2) 0.69326(8) 0.0225(5) Uani 1 1 d . . . . .
C11 C 0.2105(2) 0.5548(2) 0.66309(8) 0.0214(5) Uani 1 1 d . . . . .
C13 C 0.1531(2) 0.7575(2) 0.68453(8) 0.0259(6) Uani 1 1 d . . . . .
H13 H 0.169971 0.786122 0.658036 0.031 Uiso 1 1 calc R U . . .
C30 C 0.2332(2) 0.2562(2) 0.63646(8) 0.0232(5) Uani 1 1 d . . . . .
C4 C 0.1362(2) 0.6590(2) 0.55566(8) 0.0261(6) Uani 1 1 d . . . . .
C38 C 0.4736(2) 0.1472(2) 0.57350(8) 0.0249(5) Uani 1 1 d . . . . .
H38 H 0.550886 0.172228 0.565831 0.030 Uiso 1 1 calc R U . . .
C9 C 0.1233(2) 0.6170(2) 0.59606(8) 0.0239(5) Uani 1 1 d . . . . .
C16 C 0.1043(2) 0.6789(2) 0.76273(8) 0.0256(6) Uani 1 1 d . . . . .
H16 H 0.087452 0.652599 0.789512 0.031 Uiso 1 1 calc R U . . .
C2 C 0.3495(2) 0.6587(2) 0.56400(8) 0.0245(5) Uani 1 1 d . . . . .
H2 H 0.426051 0.673461 0.553045 0.029 Uiso 1 1 calc R U . . .
C41 C 0.5755(3) 0.4267(3) 0.54588(8) 0.0294(6) Uani 1 1 d . . . . .
H41A H 0.491028 0.444309 0.551627 0.035 Uiso 1 1 calc R U . . .
H41B H 0.577907 0.360879 0.526239 0.035 Uiso 1 1 calc R U . . .
C37 C 0.4311(3) 0.0415(2) 0.55727(8) 0.0267(6) Uani 1 1 d . . . . .
H37 H 0.477297 -0.002320 0.538461 0.032 Uiso 1 1 calc R U . . .
C26 C 0.6257(2) 0.6408(2) 0.65884(8) 0.0223(5) Uani 1 1 d . . . . .
C1 C 0.3393(2) 0.6168(2) 0.60475(7) 0.0208(5) Uani 1 1 d . . . . .
C19 C 0.2036(2) 0.4006(2) 0.71378(8) 0.0274(6) Uani 1 1 d . . . . .
H19 H 0.214423 0.320393 0.720796 0.033 Uiso 1 1 calc R U . . .
C18 C 0.1642(2) 0.4773(2) 0.74272(8) 0.0275(6) Uani 1 1 d . . . . .
H18 H 0.148480 0.449598 0.769414 0.033 Uiso 1 1 calc R U . . .
C31 C 0.1200(2) 0.2154(2) 0.64830(8) 0.0273(6) Uani 1 1 d . . . . .
H31 H 0.072444 0.262805 0.665585 0.033 Uiso 1 1 calc R U . . .
C25 C 0.7137(3) 0.7253(2) 0.66894(8) 0.0270(6) Uani 1 1 d . . . . .
C29 C 0.7219(3) 0.4981(3) 0.69643(9) 0.0303(6) Uani 1 1 d . . . . .
H29 H 0.725225 0.419687 0.706304 0.036 Uiso 1 1 calc R U . . .
C22 C 0.5169(3) 0.7909(2) 0.62259(8) 0.0266(5) Uani 1 1 d . . . . .
H22 H 0.449665 0.816936 0.607676 0.032 Uiso 1 1 calc R U . . .
C33 C 0.1386(3) 0.0345(2) 0.60956(8) 0.0280(6) Uani 1 1 d . . . . .
H33 H 0.106281 -0.038466 0.600925 0.034 Uiso 1 1 calc R U . . .
C15 C 0.0874(2) 0.7934(3) 0.75321(9) 0.0283(6) Uani 1 1 d . . . . .
H15 H 0.058473 0.846414 0.773198 0.034 Uiso 1 1 calc R U . . .
C27 C 0.8089(3) 0.6881(3) 0.69399(9) 0.0303(6) Uani 1 1 d . . . . .
H27 H 0.870355 0.741567 0.700941 0.036 Uiso 1 1 calc R U . . .
C28 C 0.8122(3) 0.5760(3) 0.70807(9) 0.0323(6) Uani 1 1 d . . . . .
H28 H 0.874581 0.550791 0.725455 0.039 Uiso 1 1 calc R U . . .
C23 C 0.6061(3) 0.8714(2) 0.63184(9) 0.0329(6) Uani 1 1 d . . . . .
H23 H 0.598943 0.949775 0.622174 0.040 Uiso 1 1 calc R U . . .
C47 C 0.8210(3) 0.0594(3) 0.52336(9) 0.0318(6) Uani 1 1 d . . . . .
H47A H 0.869444 0.131157 0.527223 0.038 Uiso 1 1 calc R U . . .
H47B H 0.859388 0.010430 0.502254 0.038 Uiso 1 1 calc R U . . .
C7 C -0.0910(3) 0.6218(3) 0.58750(10) 0.0372(7) Uani 1 1 d . . . . .
H7 H -0.168395 0.610602 0.598335 0.045 Uiso 1 1 calc R U . . .
C32 C 0.0762(2) 0.1065(2) 0.63516(9) 0.0293(6) Uani 1 1 d . . . . .
H32 H 0.000233 0.081800 0.644369 0.035 Uiso 1 1 calc R U . . .
C14 C 0.1126(2) 0.8340(2) 0.71372(9) 0.0278(6) Uani 1 1 d . . . . .
H14 H 0.101512 0.914612 0.707227 0.033 Uiso 1 1 calc R U . . .
C8 C 0.0065(2) 0.5987(2) 0.61106(8) 0.0292(6) Uani 1 1 d . . . . .
H8 H -0.004175 0.569809 0.637900 0.035 Uiso 1 1 calc R U . . .
C50 C 0.5757(3) 0.1639(3) 0.45937(9) 0.0354(7) Uani 1 1 d . . . . .
H50A H 0.573254 0.207292 0.433675 0.053 Uiso 1 1 calc R U . . .
H50B H 0.533130 0.208254 0.480323 0.053 Uiso 1 1 calc R U . . .
H50C H 0.537922 0.087004 0.455759 0.053 Uiso 1 1 calc R U . . .
C5 C 0.0334(3) 0.6796(3) 0.53180(10) 0.0344(7) Uani 1 1 d . . . . .
H5 H 0.041689 0.705948 0.504559 0.041 Uiso 1 1 calc R U . . .
C24 C 0.7036(3) 0.8415(3) 0.65437(9) 0.0351(7) Uani 1 1 d . . . . .
H24 H 0.763492 0.897922 0.660110 0.042 Uiso 1 1 calc R U . . .
C49 C 0.7032(3) 0.1470(3) 0.47227(9) 0.0337(7) Uani 1 1 d . . . . .
H49A H 0.745701 0.098089 0.452065 0.040 Uiso 1 1 calc R U . . .
H49B H 0.743743 0.223982 0.474073 0.040 Uiso 1 1 calc R U . . .
C39 C 0.7482(3) 0.3404(3) 0.57636(10) 0.0341(7) Uani 1 1 d . . . . .
H39A H 0.802189 0.400681 0.565030 0.041 Uiso 1 1 calc R U . . .
H39B H 0.742560 0.274948 0.556627 0.041 Uiso 1 1 calc R U . . .
C48 C 0.8135(3) -0.0078(3) 0.56257(10) 0.0395(7) Uani 1 1 d . . . . .
H48A H 0.764853 -0.078200 0.558604 0.059 Uiso 1 1 calc R U . . .
H48B H 0.777365 0.041930 0.583505 0.059 Uiso 1 1 calc R U . . .
H48C H 0.893490 -0.030853 0.571191 0.059 Uiso 1 1 calc R U . . .
C42 C 0.6321(3) 0.5330(3) 0.52679(10) 0.0386(7) Uani 1 1 d . . . . .
H42A H 0.585322 0.557607 0.503155 0.058 Uiso 1 1 calc R U . . .
H42B H 0.712963 0.513527 0.518126 0.058 Uiso 1 1 calc R U . . .
H42C H 0.634797 0.597116 0.546644 0.058 Uiso 1 1 calc R U . . .
C40 C 0.7959(3) 0.2962(3) 0.61582(11) 0.0470(8) Uani 1 1 d . . . . .
H40A H 0.873864 0.260093 0.611351 0.071 Uiso 1 1 calc R U . . .
H40B H 0.741378 0.237556 0.627104 0.071 Uiso 1 1 calc R U . . .
H40C H 0.803902 0.361787 0.634896 0.071 Uiso 1 1 calc R U . . .
C6 C -0.0773(3) 0.6619(3) 0.54754(11) 0.0395(7) Uani 1 1 d . . . . .
H6 H -0.145400 0.676941 0.531307 0.047 Uiso 1 1 calc R U . . .
C43 C 0.4883(5) 0.2938(5) 0.73460(15) 0.0306(10) Uani 0.758(6) 1 d . U P A 1
H43A H 0.408534 0.261237 0.740437 0.037 Uiso 0.758(6) 1 calc R U P A 1
H43B H 0.482341 0.380490 0.735644 0.037 Uiso 0.758(6) 1 calc R U P A 1
C45 C 0.5380(5) 0.1331(5) 0.68930(18) 0.0364(13) Uani 0.758(6) 1 d . U P A 1
H45A H 0.603799 0.106636 0.707017 0.044 Uiso 0.758(6) 1 calc R U P A 1
H45B H 0.560785 0.116122 0.660844 0.044 Uiso 0.758(6) 1 calc R U P A 1
C44 C 0.5731(3) 0.2532(4) 0.76689(12) 0.0333(10) Uani 0.758(6) 1 d . U P A 1
H44A H 0.653421 0.280275 0.760269 0.050 Uiso 0.758(6) 1 calc R U P A 1
H44B H 0.572287 0.167174 0.768243 0.050 Uiso 0.758(6) 1 calc R U P A 1
H44C H 0.549036 0.285614 0.793210 0.050 Uiso 0.758(6) 1 calc R U P A 1
C46 C 0.4273(6) 0.0631(5) 0.69966(16) 0.0538(14) Uani 0.758(6) 1 d . U P A 1
H46A H 0.434782 -0.016664 0.688757 0.081 Uiso 0.758(6) 1 calc R U P A 1
H46B H 0.357662 0.101384 0.687662 0.081 Uiso 0.758(6) 1 calc R U P A 1
H46C H 0.417962 0.059447 0.729237 0.081 Uiso 0.758(6) 1 calc R U P A 1
C53 C 0.4956(16) 0.1670(14) 0.7474(4) 0.050(3) Uani 0.242(6) 1 d . U P A 2
H53A H 0.548371 0.132863 0.768347 0.061 Uiso 0.242(6) 1 calc R U P A 2
H53B H 0.414674 0.175250 0.758792 0.061 Uiso 0.242(6) 1 calc R U P A 2
C52 C 0.5438(18) 0.2875(16) 0.7323(5) 0.040(3) Uani 0.242(6) 1 d . U P A 2
H52A H 0.482317 0.349254 0.734682 0.048 Uiso 0.242(6) 1 calc R U P A 2
H52B H 0.614477 0.311550 0.748133 0.048 Uiso 0.242(6) 1 calc R U P A 2
O4 O 0.5745(11) 0.2671(12) 0.6902(4) 0.027(3) Uani 0.242(6) 1 d . U P A 2
C54 C 0.495(2) 0.0941(17) 0.7104(6) 0.061(4) Uani 0.242(6) 1 d . U P A 2
H54A H 0.511634 0.010976 0.717019 0.073 Uiso 0.242(6) 1 calc R U P A 2
H54B H 0.416509 0.098692 0.696652 0.073 Uiso 0.242(6) 1 calc R U P A 2
C51 C 0.5883(17) 0.1437(19) 0.6846(7) 0.042(4) Uani 0.242(6) 1 d . U P A 2
H51A H 0.667825 0.117232 0.693653 0.050 Uiso 0.242(6) 1 calc R U P A 2
H51B H 0.576871 0.121374 0.655827 0.050 Uiso 0.242(6) 1 calc R U P A 2

loop_
_atom_site_aniso_label
_atom_site_aniso_U_11
_atom_site_aniso_U_22
_atom_site_aniso_U_33
_atom_site_aniso_U_23
_atom_site_aniso_U_13
_atom_site_aniso_U_12
Ca1 0.0249(2) 0.0179(2) 0.0228(2) -0.00093(19) -0.0022(2) 0.0017(2)
O1 0.0226(9) 0.0308(10) 0.0294(9) -0.0019(8) -0.0004(7) 0.0045(8)
O3 0.0249(9) 0.0358(11) 0.0285(10) 0.0000(8) 0.0042(8) -0.0003(8)
N1 0.0198(10) 0.0187(10) 0.0260(11) 0.0020(8) -0.0006(8) 0.0013(8)
N2 0.0261(12) 0.0226(11) 0.0256(11) -0.0019(9) -0.0041(9) 0.0031(9)
O2 0.034(2) 0.0288(16) 0.0246(15) 0.0013(11) -0.0024(18) 0.0041(19)
N4 0.0260(11) 0.0187(10) 0.0225(11) -0.0003(8) -0.0002(9) 0.0041(9)
N3 0.0280(11) 0.0184(11) 0.0268(12) -0.0017(8) 0.0071(9) 0.0010(8)
C10 0.0211(12) 0.0157(11) 0.0240(12) -0.0023(10) 0.0007(10) 0.0027(10)
C36 0.0336(15) 0.0165(12) 0.0282(14) -0.0025(10) -0.0056(11) 0.0042(11)
C21 0.0219(12) 0.0206(12) 0.0205(12) -0.0014(9) 0.0020(10) 0.0011(10)
C20 0.0207(12) 0.0202(12) 0.0269(13) -0.0046(10) 0.0032(10) -0.0007(10)
C34 0.0281(13) 0.0172(12) 0.0267(13) 0.0020(9) -0.0027(11) 0.0029(10)
C3 0.0390(15) 0.0192(13) 0.0235(13) 0.0028(10) -0.0023(11) -0.0002(11)
C17 0.0171(12) 0.0274(13) 0.0253(13) -0.0052(11) 0.0014(10) -0.0013(10)
C35 0.0243(13) 0.0167(12) 0.0235(12) 0.0007(9) -0.0014(10) 0.0020(10)
C12 0.0161(12) 0.0253(14) 0.0261(13) -0.0043(10) 0.0005(10) -0.0009(10)
C11 0.0171(12) 0.0235(12) 0.0237(13) -0.0020(10) 0.0012(10) -0.0009(10)
C13 0.0241(13) 0.0259(14) 0.0277(14) -0.0025(11) -0.0008(11) 0.0017(11)
C30 0.0304(13) 0.0164(11) 0.0227(12) 0.0023(10) 0.0020(11) 0.0015(10)
C4 0.0305(14) 0.0172(12) 0.0306(14) -0.0022(10) -0.0057(11) 0.0020(11)
C38 0.0258(13) 0.0230(12) 0.0261(13) -0.0016(10) 0.0015(11) 0.0047(10)
C9 0.0242(13) 0.0201(12) 0.0275(13) -0.0054(10) -0.0020(10) 0.0034(11)
C16 0.0188(12) 0.0331(15) 0.0249(13) -0.0070(11) 0.0025(10) -0.0030(11)
C2 0.0262(13) 0.0205(12) 0.0267(13) 0.0005(10) 0.0018(11) -0.0005(11)
C41 0.0264(14) 0.0356(16) 0.0262(14) -0.0016(11) -0.0028(11) 0.0009(12)
C37 0.0315(14) 0.0208(13) 0.0280(13) -0.0042(10) -0.0013(11) 0.0073(11)
C26 0.0231(12) 0.0223(13) 0.0215(12) -0.0032(10) -0.0004(10) 0.0011(10)
C1 0.0228(12) 0.0155(11) 0.0240(12) -0.0022(10) 0.0003(10) 0.0026(10)
C19 0.0320(14) 0.0220(13) 0.0282(14) 0.0006(11) 0.0041(11) -0.0028(12)
C18 0.0281(14) 0.0297(14) 0.0247(13) 0.0001(11) 0.0042(11) -0.0074(12)
C31 0.0283(14) 0.0247(13) 0.0288(14) -0.0008(11) 0.0059(11) 0.0011(11)
C25 0.0290(14) 0.0264(14) 0.0256(13) -0.0032(10) -0.0026(11) -0.0024(11)
C29 0.0308(16) 0.0259(14) 0.0340(15) -0.0018(11) -0.0073(12) 0.0045(12)
C22 0.0316(14) 0.0206(12) 0.0276(13) 0.0018(10) -0.0019(12) -0.0009(11)
C33 0.0312(15) 0.0192(13) 0.0337(15) -0.0001(11) -0.0016(12) -0.0041(11)
C15 0.0195(13) 0.0328(15) 0.0325(15) -0.0128(12) 0.0008(11) 0.0012(11)
C27 0.0260(14) 0.0336(16) 0.0313(15) -0.0063(12) -0.0051(11) -0.0047(12)
C28 0.0268(15) 0.0353(16) 0.0348(15) -0.0042(12) -0.0094(12) 0.0027(12)
C23 0.0444(16) 0.0198(13) 0.0346(16) 0.0032(11) -0.0056(13) -0.0018(12)
C47 0.0237(14) 0.0338(15) 0.0379(16) -0.0070(12) 0.0043(12) -0.0014(12)
C7 0.0236(14) 0.0378(17) 0.0502(18) -0.0101(14) -0.0058(12) 0.0065(13)
C32 0.0258(13) 0.0288(13) 0.0332(14) 0.0038(12) 0.0030(11) -0.0015(11)
C14 0.0236(13) 0.0244(13) 0.0353(15) -0.0060(11) -0.0034(11) 0.0051(11)
C8 0.0251(13) 0.0303(14) 0.0323(13) -0.0062(11) -0.0016(11) 0.0038(12)
C50 0.0416(17) 0.0344(16) 0.0303(15) -0.0013(12) 0.0002(13) 0.0032(14)
C5 0.0391(17) 0.0263(14) 0.0379(16) 0.0025(12) -0.0142(13) 0.0005(12)
C24 0.0394(16) 0.0284(14) 0.0377(16) -0.0003(12) -0.0083(13) -0.0142(13)
C49 0.0374(16) 0.0353(16) 0.0283(15) -0.0013(12) 0.0065(12) -0.0029(13)
C39 0.0250(14) 0.0319(15) 0.0455(18) -0.0051(13) 0.0013(12) 0.0048(12)
C48 0.0359(17) 0.0422(18) 0.0403(17) -0.0025(14) -0.0047(14) 0.0062(14)
C42 0.0319(17) 0.0424(18) 0.0416(17) 0.0063(14) 0.0023(13) 0.0017(14)
C40 0.0382(18) 0.051(2) 0.052(2) -0.0054(16) -0.0071(16) 0.0188(16)
C6 0.0318(16) 0.0345(16) 0.052(2) -0.0004(14) -0.0178(15) 0.0076(13)
C43 0.026(2) 0.039(2) 0.027(2) -0.0020(16) -0.001(2) 0.004(2)
C45 0.052(3) 0.026(2) 0.031(2) 0.0069(17) 0.005(3) 0.003(3)
C44 0.0261(19) 0.045(2) 0.029(2) 0.0044(17) -0.0008(16) -0.0023(17)
C46 0.075(4) 0.042(3) 0.045(3) 0.007(2) -0.004(3) -0.011(3)
C53 0.054(7) 0.064(7) 0.034(6) 0.019(5) -0.005(6) -0.017(6)
C52 0.044(8) 0.046(7) 0.031(6) 0.002(5) 0.003(7) 0.002(7)
O4 0.034(6) 0.024(4) 0.024(5) 0.000(3) -0.007(5) 0.006(5)
C54 0.065(8) 0.054(7) 0.064(8) 0.013(7) -0.008(7) -0.021(7)
C51 0.045(8) 0.039(7) 0.041(7) 0.008(6) -0.006(7) -0.001(7)

loop_
_atom_type_symbol
_atom_type_description
_atom_type_scat_dispersion_real
_atom_type_scat_dispersion_imag
_atom_type_scat_source
C C 0.0181 0.0091 'International Tables Vol C Tables 4.2.6.8 and 6.1.1.4'
H H 0.0000 0.0000 'International Tables Vol C Tables 4.2.6.8 and 6.1.1.4'
Ca Ca 0.3641 1.2855 'International Tables Vol C Tables 4.2.6.8 and 6.1.1.4'
N N 0.0311 0.0180 'International Tables Vol C Tables 4.2.6.8 and 6.1.1.4'
O O 0.0492 0.0322 'International Tables Vol C Tables 4.2.6.8 and 6.1.1.4'

loop_
_exptl_crystal_face_index_h
_exptl_crystal_face_index_k
_exptl_crystal_face_index_l
_exptl_crystal_face_perp_dist
0 1 -21 0.0361
7 -2 1 0.1645
0 7 4 0.0328
-1 -6 -12 0.0402
-1 -7 -4 0.0390
7 -1 -7 0.1622
3 0 20 0.0801
-3 -4 16 0.0746
0 7 -10 0.0276
1 -5 14 0.0645
-5 5 -7 0.1149
-4 1 19 0.0889
-6 1 -11 0.1410
0 0 21 0.0308
-4 -6 -9 0.0839
2 6 11 0.0566
4 3 -15 0.1061
1 -6 -13 0.0424
0 -7 7 0.0517
3 -2 19 0.0843
0 5 -15 0.0280
0 3 19 0.0289
-4 5 9 0.1018
1 -3 -20 0.0387
-7 2 8 0.1497
-2 -6 9 0.0556

loop_
_geom_angle_atom_site_label_1
_geom_angle_atom_site_label_2
_geom_angle_atom_site_label_3
_geom_angle
_geom_angle_site_symmetry_1
_geom_angle_site_symmetry_3
_geom_angle_publ_flag
O1 Ca1 N2 84.63(7) . . ?
O1 Ca1 N4 81.26(7) . . ?
N1 Ca1 O1 92.59(7) . . ?
N1 Ca1 N2 67.42(7) . . ?
N1 Ca1 O2 138.48(12) . . ?
N1 Ca1 N4 127.32(7) . . ?
N1 Ca1 N3 85.27(7) . . ?
N1 Ca1 O4 139.0(3) . . ?
N2 Ca1 N4 159.86(7) . . ?
O2 Ca1 O1 117.53(11) . . ?
O2 Ca1 N2 86.56(12) . . ?
O2 Ca1 N4 87.30(12) . . ?
N3 Ca1 O1 137.01(7) . . ?
N3 Ca1 N2 132.28(8) . . ?
N3 Ca1 O2 89.93(11) . . ?
N3 Ca1 N4 66.83(7) . . ?
N3 Ca1 O4 104.1(3) . . ?
O4 Ca1 O1 105.3(3) . . ?
O4 Ca1 N2 77.7(3) . . ?
O4 Ca1 N4 92.3(3) . . ?
C41 O1 Ca1 109.65(15) . . ?
C39 O1 Ca1 135.84(17) . . ?
C39 O1 C41 112.7(2) . . ?
C49 O3 C47 112.1(2) . . ?
C21 N1 Ca1 119.84(16) . . ?
C21 N1 C1 119.0(2) . . ?
C1 N1 Ca1 119.04(16) . . ?
C26 N2 Ca1 113.89(16) . . ?
C29 N2 Ca1 126.76(19) . . ?
C29 N2 C26 118.4(2) . . ?
C43 O2 Ca1 119.2(3) . . ?
C45 O2 Ca1 123.6(3) . . ?
C45 O2 C43 113.6(4) . . ?
C35 N4 Ca1 114.45(16) . . ?
C38 N4 Ca1 126.90(18) . . ?
C38 N4 C35 118.0(2) . . ?
C20 N3 Ca1 114.04(16) . . ?
C30 N3 Ca1 120.24(16) . . ?
C30 N3 C20 120.8(2) . . ?
C9 C10 C11 118.6(2) . . ?
C1 C10 C11 121.1(2) . . ?
C1 C10 C9 120.2(2) . . ?
C34 C36 H36 119.8 . . ?
C37 C36 H36 119.8 . . ?
C37 C36 C34 120.3(3) . . ?
N1 C21 C26 117.3(2) . . ?
N1 C21 C22 126.8(2) . . ?
C22 C21 C26 115.7(2) . . ?
N3 C20 C19 121.1(2) . . ?
C11 C20 N3 119.7(2) . . ?
C11 C20 C19 118.8(2) . . ?
C36 C34 C35 117.7(2) . . ?
C33 C34 C36 122.4(2) . . ?
C33 C34 C35 120.0(2) . . ?
C4 C3 H3 119.5 . . ?
C2 C3 H3 119.5 . . ?
C2 C3 C4 121.1(2) . . ?
C16 C17 C12 119.4(3) . . ?
C18 C17 C12 118.5(2) . . ?
C18 C17 C16 122.1(2) . . ?
N4 C35 C34 121.6(2) . . ?
N4 C35 C30 117.1(2) . . ?
C34 C35 C30 121.4(2) . . ?
C17 C12 C11 120.1(2) . . ?
C17 C12 C13 117.8(2) . . ?
C13 C12 C11 122.1(2) . . ?
C20 C11 C10 120.8(2) . . ?
C20 C11 C12 120.0(2) . . ?
C12 C11 C10 119.2(2) . . ?
C12 C13 H13 119.4 . . ?
C14 C13 C12 121.2(3) . . ?
C14 C13 H13 119.4 . . ?
N3 C30 C35 117.1(2) . . ?
N3 C30 C31 127.0(2) . . ?
C31 C30 C35 115.8(2) . . ?
C3 C4 C9 118.7(2) . . ?
C3 C4 C5 122.0(3) . . ?
C5 C4 C9 119.4(3) . . ?
N4 C38 H38 118.0 . . ?
N4 C38 C37 124.0(3) . . ?
C37 C38 H38 118.0 . . ?
C4 C9 C10 119.8(2) . . ?
C4 C9 C8 118.0(2) . . ?
C8 C9 C10 122.2(2) . . ?
C17 C16 H16 119.4 . . ?
C15 C16 C17 121.2(3) . . ?
C15 C16 H16 119.4 . . ?
C3 C2 H2 119.2 . . ?
C3 C2 C1 121.5(3) . . ?
C1 C2 H2 119.2 . . ?
O1 C41 H41A 108.9 . . ?
O1 C41 H41B 108.9 . . ?
O1 C41 C42 113.3(2) . . ?
H41A C41 H41B 107.7 . . ?
C42 C41 H41A 108.9 . . ?
C42 C41 H41B 108.9 . . ?
C36 C37 C38 118.3(2) . . ?
C36 C37 H37 120.8 . . ?
C38 C37 H37 120.8 . . ?
N2 C26 C21 117.5(2) . . ?
N2 C26 C25 121.6(2) . . ?
C25 C26 C21 120.9(2) . . ?
N1 C1 C2 121.2(2) . . ?
C10 C1 N1 120.0(2) . . ?
C10 C1 C2 118.7(2) . . ?
C20 C19 H19 119.1 . . ?
C18 C19 C20 121.8(3) . . ?
C18 C19 H19 119.1 . . ?
C17 C18 H18 119.6 . . ?
C19 C18 C17 120.8(3) . . ?
C19 C18 H18 119.6 . . ?
C30 C31 H31 119.2 . . ?
C32 C31 C30 121.6(2) . . ?
C32 C31 H31 119.2 . . ?
C27 C25 C26 117.5(2) . . ?
C24 C25 C26 120.0(3) . . ?
C24 C25 C27 122.6(3) . . ?
N2 C29 H29 118.1 . . ?
N2 C29 C28 123.7(3) . . ?
C28 C29 H29 118.1 . . ?
C21 C22 H22 118.8 . . ?
C23 C22 C21 122.3(3) . . ?
C23 C22 H22 118.8 . . ?
C34 C33 H33 120.7 . . ?
C32 C33 C34 118.7(2) . . ?
C32 C33 H33 120.7 . . ?
C16 C15 H15 120.0 . . ?
C16 C15 C14 120.1(3) . . ?
C14 C15 H15 120.0 . . ?
C25 C27 H27 120.0 . . ?
C28 C27 C25 120.0(3) . . ?
C28 C27 H27 120.0 . . ?
C29 C28 H28 120.6 . . ?
C27 C28 C29 118.7(3) . . ?
C27 C28 H28 120.6 . . ?
C22 C23 H23 118.9 . . ?
C24 C23 C22 122.2(3) . . ?
C24 C23 H23 118.9 . . ?
O3 C47 H47A 109.9 . . ?
O3 C47 H47B 109.9 . . ?
O3 C47 C48 108.8(2) . . ?
H47A C47 H47B 108.3 . . ?
C48 C47 H47A 109.9 . . ?
C48 C47 H47B 109.9 . . ?
C8 C7 H7 119.8 . . ?
C8 C7 C6 120.4(3) . . ?
C6 C7 H7 119.8 . . ?
C31 C32 H32 118.7 . . ?
C33 C32 C31 122.5(3) . . ?
C33 C32 H32 118.7 . . ?
C13 C14 C15 120.3(3) . . ?
C13 C14 H14 119.9 . . ?
C15 C14 H14 119.9 . . ?
C9 C8 H8 119.4 . . ?
C7 C8 C9 121.2(3) . . ?
C7 C8 H8 119.4 . . ?
H50A C50 H50B 109.5 . . ?
H50A C50 H50C 109.5 . . ?
H50B C50 H50C 109.5 . . ?
C49 C50 H50A 109.5 . . ?
C49 C50 H50B 109.5 . . ?
C49 C50 H50C 109.5 . . ?
C4 C5 H5 119.6 . . ?
C6 C5 C4 120.7(3) . . ?
C6 C5 H5 119.6 . . ?
C25 C24 H24 120.6 . . ?
C23 C24 C25 118.8(3) . . ?
C23 C24 H24 120.6 . . ?
O3 C49 C50 108.4(2) . . ?
O3 C49 H49A 110.0 . . ?
O3 C49 H49B 110.0 . . ?
C50 C49 H49A 110.0 . . ?
C50 C49 H49B 110.0 . . ?
H49A C49 H49B 108.4 . . ?
O1 C39 H39A 109.9 . . ?
O1 C39 H39B 109.9 . . ?
O1 C39 C40 109.0(3) . . ?
H39A C39 H39B 108.3 . . ?
C40 C39 H39A 109.9 . . ?
C40 C39 H39B 109.9 . . ?
C47 C48 H48A 109.5 . . ?
C47 C48 H48B 109.5 . . ?
C47 C48 H48C 109.5 . . ?
H48A C48 H48B 109.5 . . ?
H48A C48 H48C 109.5 . . ?
H48B C48 H48C 109.5 . . ?
C41 C42 H42A 109.5 . . ?
C41 C42 H42B 109.5 . . ?
C41 C42 H42C 109.5 . . ?
H42A C42 H42B 109.5 . . ?
H42A C42 H42C 109.5 . . ?
H42B C42 H42C 109.5 . . ?
C39 C40 H40A 109.5 . . ?
C39 C40 H40B 109.5 . . ?
C39 C40 H40C 109.5 . . ?
H40A C40 H40B 109.5 . . ?
H40A C40 H40C 109.5 . . ?
H40B C40 H40C 109.5 . . ?
C7 C6 H6 119.8 . . ?
C5 C6 C7 120.3(3) . . ?
C5 C6 H6 119.8 . . ?
O2 C43 H43A 109.0 . . ?
O2 C43 H43B 109.0 . . ?
O2 C43 C44 113.1(4) . . ?
H43A C43 H43B 107.8 . . ?
C44 C43 H43A 109.0 . . ?
C44 C43 H43B 109.0 . . ?
O2 C45 H45A 108.8 . . ?
O2 C45 H45B 108.8 . . ?
O2 C45 C46 113.8(5) . . ?
H45A C45 H45B 107.7 . . ?
C46 C45 H45A 108.8 . . ?
C46 C45 H45B 108.8 . . ?
C43 C44 H44A 109.5 . . ?
C43 C44 H44B 109.5 . . ?
C43 C44 H44C 109.5 . . ?
H44A C44 H44B 109.5 . . ?
H44A C44 H44C 109.5 . . ?
H44B C44 H44C 109.5 . . ?
C45 C46 H46A 109.5 . . ?
C45 C46 H46B 109.5 . . ?
C45 C46 H46C 109.5 . . ?
H46A C46 H46B 109.5 . . ?
H46A C46 H46C 109.5 . . ?
H46B C46 H46C 109.5 . . ?
H53A C53 H53B 109.0 . . ?
C52 C53 H53A 111.0 . . ?
C52 C53 H53B 111.0 . . ?
C54 C53 H53A 111.0 . . ?
C54 C53 H53B 111.0 . . ?
C54 C53 C52 103.6(13) . . ?
C53 C52 H52A 110.9 . . ?
C53 C52 H52B 110.9 . . ?
H52A C52 H52B 108.9 . . ?
O4 C52 C53 104.4(14) . . ?
O4 C52 H52A 110.9 . . ?
O4 C52 H52B 110.9 . . ?
C52 O4 Ca1 119.4(10) . . ?
C51 O4 Ca1 121.7(12) . . ?
C51 O4 C52 107.8(14) . . ?
C53 C54 H54A 110.8 . . ?
C53 C54 H54B 110.8 . . ?
H54A C54 H54B 108.9 . . ?
C51 C54 C53 104.8(17) . . ?
C51 C54 H54A 110.8 . . ?
C51 C54 H54B 110.8 . . ?
O4 C51 C54 103.1(17) . . ?
O4 C51 H51A 111.1 . . ?
O4 C51 H51B 111.1 . . ?
C54 C51 H51A 111.1 . . ?
C54 C51 H51B 111.1 . . ?
H51A C51 H51B 109.1 . . ?

loop_
_geom_bond_atom_site_label_1
_geom_bond_atom_site_label_2
_geom_bond_distance
_geom_bond_site_symmetry_2
_geom_bond_publ_flag
Ca1 O1 2.4305(19) . ?
Ca1 N1 2.351(2) . ?
Ca1 N2 2.516(2) . ?
Ca1 O2 2.401(4) . ?
Ca1 N4 2.526(2) . ?
Ca1 N3 2.358(2) . ?
Ca1 O4 2.412(13) . ?
O1 C41 1.443(3) . ?
O1 C39 1.438(3) . ?
O3 C47 1.424(3) . ?
O3 C49 1.423(3) . ?
N1 C21 1.354(3) . ?
N1 C1 1.404(3) . ?
N2 C26 1.366(3) . ?
N2 C29 1.325(3) . ?
O2 C43 1.452(6) . ?
O2 C45 1.445(7) . ?
N4 C35 1.376(3) . ?
N4 C38 1.333(3) . ?
N3 C20 1.402(3) . ?
N3 C30 1.356(3) . ?
C10 C11 1.490(3) . ?
C10 C9 1.435(3) . ?
C10 C1 1.389(3) . ?
C36 H36 0.9500 . ?
C36 C34 1.415(4) . ?
C36 C37 1.366(4) . ?
C21 C26 1.454(3) . ?
C21 C22 1.400(3) . ?
C20 C11 1.390(4) . ?
C20 C19 1.423(4) . ?
C34 C35 1.418(4) . ?
C34 C33 1.414(4) . ?
C3 H3 0.9500 . ?
C3 C4 1.410(4) . ?
C3 C2 1.367(4) . ?
C17 C12 1.420(4) . ?
C17 C16 1.419(4) . ?
C17 C18 1.416(4) . ?
C35 C30 1.449(4) . ?
C12 C11 1.435(3) . ?
C12 C13 1.420(4) . ?
C13 H13 0.9500 . ?
C13 C14 1.374(4) . ?
C30 C31 1.411(4) . ?
C4 C9 1.420(4) . ?
C4 C5 1.419(4) . ?
C38 H38 0.9500 . ?
C38 C37 1.400(4) . ?
C9 C8 1.421(4) . ?
C16 H16 0.9500 . ?
C16 C15 1.353(4) . ?
C2 H2 0.9500 . ?
C2 C1 1.428(3) . ?
C41 H41A 0.9900 . ?
C41 H41B 0.9900 . ?
C41 C42 1.505(4) . ?
C37 H37 0.9500 . ?
C26 C25 1.421(4) . ?
C19 H19 0.9500 . ?
C19 C18 1.365(4) . ?
C18 H18 0.9500 . ?
C31 H31 0.9500 . ?
C31 C32 1.402(4) . ?
C25 C27 1.418(4) . ?
C25 C24 1.411(4) . ?
C29 H29 0.9500 . ?
C29 C28 1.403(4) . ?
C22 H22 0.9500 . ?
C22 C23 1.393(4) . ?
C33 H33 0.9500 . ?
C33 C32 1.370(4) . ?
C15 H15 0.9500 . ?
C15 C14 1.408(4) . ?
C27 H27 0.9500 . ?
C27 C28 1.358(4) . ?
C28 H28 0.9500 . ?
C23 H23 0.9500 . ?
C23 C24 1.368(4) . ?
C47 H47A 0.9900 . ?
C47 H47B 0.9900 . ?
C47 C48 1.502(4) . ?
C7 H7 0.9500 . ?
C7 C8 1.370(4) . ?
C7 C6 1.401(5) . ?
C32 H32 0.9500 . ?
C14 H14 0.9500 . ?
C8 H8 0.9500 . ?
C50 H50A 0.9800 . ?
C50 H50B 0.9800 . ?
C50 H50C 0.9800 . ?
C50 C49 1.510(4) . ?
C5 H5 0.9500 . ?
C5 C6 1.365(5) . ?
C24 H24 0.9500 . ?
C49 H49A 0.9900 . ?
C49 H49B 0.9900 . ?
C39 H39A 0.9900 . ?
C39 H39B 0.9900 . ?
C39 C40 1.493(5) . ?
C48 H48A 0.9800 . ?
C48 H48B 0.9800 . ?
C48 H48C 0.9800 . ?
C42 H42A 0.9800 . ?
C42 H42B 0.9800 . ?
C42 H42C 0.9800 . ?
C40 H40A 0.9800 . ?
C40 H40B 0.9800 . ?
C40 H40C 0.9800 . ?
C6 H6 0.9500 . ?
C43 H43A 0.9900 . ?
C43 H43B 0.9900 . ?
C43 C44 1.502(6) . ?
C45 H45A 0.9900 . ?
C45 H45B 0.9900 . ?
C45 C46 1.519(7) . ?
C44 H44A 0.9800 . ?
C44 H44B 0.9800 . ?
C44 H44C 0.9800 . ?
C46 H46A 0.9800 . ?
C46 H46B 0.9800 . ?
C46 H46C 0.9800 . ?
C53 H53A 0.9900 . ?
C53 H53B 0.9900 . ?
C53 C52 1.56(2) . ?
C53 C54 1.47(2) . ?
C52 H52A 0.9900 . ?
C52 H52B 0.9900 . ?
C52 O4 1.45(2) . ?
O4 C51 1.43(3) . ?
C54 H54A 0.9900 . ?
C54 H54B 0.9900 . ?
C54 C51 1.47(2) . ?
C51 H51A 0.9900 . ?
C51 H51B 0.9900 . ?

loop_
_geom_torsion_atom_site_label_1
_geom_torsion_atom_site_label_2
_geom_torsion_atom_site_label_3
_geom_torsion_atom_site_label_4
_geom_torsion
_geom_torsion_site_symmetry_1
_geom_torsion_site_symmetry_2
_geom_torsion_site_symmetry_3
_geom_torsion_site_symmetry_4
_geom_torsion_publ_flag
Ca1 O1 C41 C42 122.2(2) . . . . ?
Ca1 O1 C39 C40 -12.5(4) . . . . ?
Ca1 N1 C21 C26 -17.5(3) . . . . ?
Ca1 N1 C21 C22 166.7(2) . . . . ?
Ca1 N1 C1 C10 70.7(3) . . . . ?
Ca1 N1 C1 C2 -104.6(2) . . . . ?
Ca1 N2 C26 C21 13.8(3) . . . . ?
Ca1 N2 C26 C25 -168.0(2) . . . . ?
Ca1 N2 C29 C28 166.8(2) . . . . ?
Ca1 O2 C43 C44 -143.5(3) . . . . ?
Ca1 O2 C45 C46 -100.7(5) . . . . ?
Ca1 N4 C35 C34 -169.31(19) . . . . ?
Ca1 N4 C35 C30 11.1(3) . . . . ?
Ca1 N4 C38 C37 170.41(19) . . . . ?
Ca1 N3 C20 C11 74.5(3) . . . . ?
Ca1 N3 C20 C19 -98.8(2) . . . . ?
Ca1 N3 C30 C35 -20.7(3) . . . . ?
Ca1 N3 C30 C31 163.0(2) . . . . ?
Ca1 O4 C51 C54 -105.8(14) . . . . ?
N1 C21 C26 N2 1.2(3) . . . . ?
N1 C21 C26 C25 -177.0(2) . . . . ?
N1 C21 C22 C23 178.6(3) . . . . ?
N2 C26 C25 C27 -0.4(4) . . . . ?
N2 C26 C25 C24 -179.9(3) . . . . ?
N2 C29 C28 C27 -0.3(5) . . . . ?
N4 C35 C30 N3 5.0(4) . . . . ?
N4 C35 C30 C31 -178.2(2) . . . . ?
N4 C38 C37 C36 -2.0(4) . . . . ?
N3 C20 C11 C10 11.2(4) . . . . ?
N3 C20 C11 C12 -171.8(2) . . . . ?
N3 C20 C19 C18 172.2(3) . . . . ?
N3 C30 C31 C32 176.3(3) . . . . ?
C10 C9 C8 C7 178.6(3) . . . . ?
C36 C34 C35 N4 -2.4(4) . . . . ?
C36 C34 C35 C30 177.2(2) . . . . ?
C36 C34 C33 C32 -178.7(3) . . . . ?
C21 N1 C1 C10 -126.0(3) . . . . ?
C21 N1 C1 C2 58.7(3) . . . . ?
C21 C26 C25 C27 177.8(2) . . . . ?
C21 C26 C25 C24 -1.7(4) . . . . ?
C21 C22 C23 C24 -2.3(5) . . . . ?
C20 N3 C30 C35 -174.4(2) . . . . ?
C20 N3 C30 C31 9.2(4) . . . . ?
C20 C19 C18 C17 0.1(4) . . . . ?
C34 C36 C37 C38 1.9(4) . . . . ?
C34 C35 C30 N3 -174.6(2) . . . . ?
C34 C35 C30 C31 2.2(4) . . . . ?
C34 C33 C32 C31 0.7(4) . . . . ?
C3 C4 C9 C10 0.4(4) . . . . ?
C3 C4 C9 C8 179.7(2) . . . . ?
C3 C4 C5 C6 -179.1(3) . . . . ?
C3 C2 C1 N1 175.2(2) . . . . ?
C3 C2 C1 C10 -0.1(4) . . . . ?
C17 C12 C11 C10 176.0(2) . . . . ?
C17 C12 C11 C20 -1.1(4) . . . . ?
C17 C12 C13 C14 -1.5(4) . . . . ?
C17 C16 C15 C14 -0.4(4) . . . . ?
C35 N4 C38 C37 -0.1(4) . . . . ?
C35 C34 C33 C32 1.4(4) . . . . ?
C35 C30 C31 C32 -0.1(4) . . . . ?
C12 C17 C16 C15 -1.0(4) . . . . ?
C12 C17 C18 C19 0.5(4) . . . . ?
C12 C13 C14 C15 0.2(4) . . . . ?
C11 C10 C9 C4 178.4(2) . . . . ?
C11 C10 C9 C8 -0.9(4) . . . . ?
C11 C10 C1 N1 6.1(4) . . . . ?
C11 C10 C1 C2 -178.5(2) . . . . ?
C11 C20 C19 C18 -1.2(4) . . . . ?
C11 C12 C13 C14 179.0(2) . . . . ?
C13 C12 C11 C10 -4.6(4) . . . . ?
C13 C12 C11 C20 178.3(2) . . . . ?
C30 N3 C20 C11 -130.3(3) . . . . ?
C30 N3 C20 C19 56.4(4) . . . . ?
C30 C31 C32 C33 -1.4(4) . . . . ?
C4 C3 C2 C1 0.9(4) . . . . ?
C4 C9 C8 C7 -0.7(4) . . . . ?
C4 C5 C6 C7 -0.7(5) . . . . ?
C38 N4 C35 C34 2.4(4) . . . . ?
C38 N4 C35 C30 -177.2(2) . . . . ?
C9 C10 C11 C20 103.2(3) . . . . ?
C9 C10 C11 C12 -73.8(3) . . . . ?
C9 C10 C1 N1 -175.9(2) . . . . ?
C9 C10 C1 C2 -0.5(4) . . . . ?
C9 C4 C5 C6 1.4(4) . . . . ?
C16 C17 C12 C11 -178.6(2) . . . . ?
C16 C17 C12 C13 1.9(4) . . . . ?
C16 C17 C18 C19 179.1(3) . . . . ?
C16 C15 C14 C13 0.8(4) . . . . ?
C2 C3 C4 C9 -1.1(4) . . . . ?
C2 C3 C4 C5 179.4(3) . . . . ?
C41 O1 C39 C40 -175.2(3) . . . . ?
C37 C36 C34 C35 0.2(4) . . . . ?
C37 C36 C34 C33 -179.7(3) . . . . ?
C26 N2 C29 C28 -1.3(4) . . . . ?
C26 C21 C22 C23 2.8(4) . . . . ?
C26 C25 C27 C28 -1.3(4) . . . . ?
C26 C25 C24 C23 2.4(5) . . . . ?
C1 N1 C21 C26 179.4(2) . . . . ?
C1 N1 C21 C22 3.6(4) . . . . ?
C1 C10 C11 C20 -78.8(3) . . . . ?
C1 C10 C11 C12 104.2(3) . . . . ?
C1 C10 C9 C4 0.4(4) . . . . ?
C1 C10 C9 C8 -178.9(2) . . . . ?
C19 C20 C11 C10 -175.3(2) . . . . ?
C19 C20 C11 C12 1.7(4) . . . . ?
C18 C17 C12 C11 0.0(4) . . . . ?
C18 C17 C12 C13 -179.4(2) . . . . ?
C18 C17 C16 C15 -179.6(3) . . . . ?
C25 C27 C28 C29 1.7(5) . . . . ?
C29 N2 C26 C21 -176.5(2) . . . . ?
C29 N2 C26 C25 1.7(4) . . . . ?
C22 C21 C26 N2 177.4(2) . . . . ?
C22 C21 C26 C25 -0.8(4) . . . . ?
C22 C23 C24 C25 -0.4(5) . . . . ?
C33 C34 C35 N4 177.5(2) . . . . ?
C33 C34 C35 C30 -2.9(4) . . . . ?
C27 C25 C24 C23 -177.1(3) . . . . ?
C47 O3 C49 C50 173.5(2) . . . . ?
C8 C7 C6 C5 -0.7(5) . . . . ?
C5 C4 C9 C10 180.0(2) . . . . ?
C5 C4 C9 C8 -0.7(4) . . . . ?
C24 C25 C27 C28 178.2(3) . . . . ?
C49 O3 C47 C48 -175.6(2) . . . . ?
C39 O1 C41 C42 -70.5(3) . . . . ?
C6 C7 C8 C9 1.4(4) . . . . ?
C43 O2 C45 C46 57.6(6) . . . . ?
C45 O2 C43 C44 57.2(6) . . . . ?
C53 C52 O4 Ca1 124.4(12) . . . . ?
C53 C52 O4 C51 -20.2(17) . . . . ?
C53 C54 C51 O4 -40.4(19) . . . . ?
C52 C53 C54 C51 27(2) . . . . ?
C52 O4 C51 C54 37.8(18) . . . . ?
C54 C53 C52 O4 -5.0(19) . . . . ?

loop_
_exptl_oxdiff_crystal_face_indexfrac_h
_exptl_oxdiff_crystal_face_indexfrac_k
_exptl_oxdiff_crystal_face_indexfrac_l
_exptl_oxdiff_crystal_face_x
_exptl_oxdiff_crystal_face_y
_exptl_oxdiff_crystal_face_z
-0.0164 0.9728 -20.9846 -0.2230 -0.9097 -0.3245
6.9940 -1.9930 0.9707 0.1414 0.3797 -0.9086
-0.0033 7.0069 3.9479 -0.9175 0.2104 0.2176
-1.0023 -6.0179 -11.9403 0.7685 -0.6033 -0.2018
-0.9955 -7.0077 -3.9419 0.9361 -0.2599 -0.0916
6.9873 -1.0033 -7.0277 -0.0262 0.0363 -1.0188
3.0111 0.0287 19.9609 0.0296 1.0198 -0.0482
-2.9810 -3.9827 16.0284 0.6579 0.5279 0.5550
-0.0136 6.9886 -10.0373 -0.9772 -0.3995 -0.0132
1.0135 -4.9820 14.0134 0.7087 0.6336 -0.0035
-5.0036 4.9877 -6.9969 -0.6046 -0.5266 0.6228
-3.9820 1.0215 18.9970 0.0217 0.6350 0.8387
-6.0017 0.9806 -10.9593 -0.0690 -0.7710 0.5962
0.0155 0.0274 20.9778 0.0895 0.9149 0.3461
-3.9965 -6.0166 -8.9255 0.8369 -0.6210 0.2255
2.0004 6.0175 10.9354 -0.7913 0.6092 0.0594
3.9814 2.9846 -15.0286 -0.5387 -0.4400 -0.6861
0.9945 -6.0175 -12.9512 0.7271 -0.5478 -0.4702
0.0114 -6.9925 7.0405 0.9644 0.2688 -0.0363
3.0122 -1.9731 18.9756 0.2923 0.9659 -0.1081
-0.0155 4.9816 -15.0183 -0.7315 -0.6277 -0.1389
0.0114 3.0255 18.9594 -0.3196 0.8432 0.3782
-3.9930 5.0094 8.9802 -0.5550 0.2199 0.7606
0.9867 -3.0259 -19.9643 0.2968 -0.8373 -0.5206
-6.9874 2.0048 8.0198 -0.1030 0.0124 1.0570
-1.9856 -5.9914 9.0435 0.8765 0.2621 0.2703
